data_1551717
loop_
_publ_author_name
'PRASAD, T. N. Mahadeva'
'SADASHIVA, M. P.'
'THIPPESWAMY, G. B.'
'RAGHAVA, B.'
'LAKSHMINARAYANA, B. N.'
'SRIDHAR, M. A.'
'PRASAD, J. Shashidhara'
'RANGAPPA, K. S.'

_publ_section_title
;
 Synthesis and Structural Conformation of a Novel Isoxazole Derivative:
 5-(3-Dimethylane-p-tolylsulfonyl)-propyl-3-(4-flurophenyl)-isoxazole
;
_journal_name_full 'X-ray Structure Analysis Online'
_journal_page_first 17
_journal_paper_doi 10.2116/xraystruct.27.17
_journal_volume 27
_journal_year 2011
_chemical_formula_moiety 'C18 H16 F N O4 S'
_chemical_formula_sum 'C18 H16 F N O4 S'
_chemical_formula_weight 361.39
_space_group_IT_number 2
_space_group_name_Hall '-P 1'
_space_group_name_H-M_alt 'P -1'
_symmetry_cell_setting triclinic
_symmetry_Int_Tables_number 2
_symmetry_space_group_name_Hall '-P 1'
_symmetry_space_group_name_H-M 'P -1'
_atom_sites_solution_hydrogens geom
_atom_sites_solution_primary direct
_atom_sites_solution_secondary difmap
_audit_creation_method SHELXL-97
_cell_angle_alpha 104.938(4)
_cell_angle_beta 97.960(8)
_cell_angle_gamma 90.933(6)
_cell_formula_units_Z 2
_cell_length_a 5.9350(6)
_cell_length_b 10.1850(14)
_cell_length_c 14.827(2)
_cell_measurement_reflns_used 4430
_cell_measurement_temperature 296
_cell_measurement_theta_max 25.02
_cell_measurement_theta_min 3.47
_cell_volume 856.36(19)
_computing_cell_refinement 'SCALEPACK (Otwinowski & Minor, 1997)'
_computing_data_collection '<i>XPRESS</i> (MacScience, DIPLabo 32001, 2002)'
_computing_data_reduction 'DENZO and SCALEPACK (Otwinowski and Minor, 1997)'
_computing_molecular_graphics 'PLATON (Spek, 2003) ; ORTEP-II (Johnson, 1976)'
_computing_publication_material 'PLATON (Spek, 2003)'
_computing_structure_refinement 'SHELXL-97 (Sheldrick, 2008)'
_computing_structure_solution 'SHELXS-97 (Sheldrick, 2008)'
_diffrn_ambient_temperature 296
_diffrn_detector_area_resol_mean 10.0
_diffrn_measured_fraction_theta_full 0.910
_diffrn_measured_fraction_theta_max 0.910
_diffrn_measurement_device_type 'MacScience DIPLabo 32001'
_diffrn_measurement_method '\w scans'
_diffrn_radiation_monochromator graphite
_diffrn_radiation_source 'fine-focus sealed tube'
_diffrn_radiation_type MoK\a
_diffrn_radiation_wavelength 0.71073
_diffrn_reflns_av_R_equivalents 0.0311
_diffrn_reflns_av_sigmaI/netI 0.0339
_diffrn_reflns_limit_h_max 6
_diffrn_reflns_limit_h_min -7
_diffrn_reflns_limit_k_max 12
_diffrn_reflns_limit_k_min -12
_diffrn_reflns_limit_l_max 17
_diffrn_reflns_limit_l_min -17
_diffrn_reflns_number 4430
_diffrn_reflns_theta_full 25.02
_diffrn_reflns_theta_max 25.02
_diffrn_reflns_theta_min 3.47
_diffrn_standards_number 0
_exptl_absorpt_coefficient_mu 0.222
_exptl_absorpt_correction_type none
_exptl_absorpt_process_details none
_exptl_crystal_colour colourless
_exptl_crystal_density_diffrn 1.401
_exptl_crystal_density_method 'not measured'
_exptl_crystal_description rectangular
_exptl_crystal_F_000 376
_exptl_crystal_size_max 0.300
_exptl_crystal_size_mid 0.250
_exptl_crystal_size_min 0.220
_refine_diff_density_max 0.256
_refine_diff_density_min -0.268
_refine_diff_density_rms 0.031
_refine_ls_extinction_coef 0.030(6)
_refine_ls_extinction_expression Fc^*^=kFc[1+0.001xFc^2^\l^3^/sin(2\q)]^-1/4^
_refine_ls_extinction_method SHELXL
_refine_ls_goodness_of_fit_ref 1.039
_refine_ls_hydrogen_treatment constr
_refine_ls_matrix_type full
_refine_ls_number_parameters 228
_refine_ls_number_reflns 2737
_refine_ls_number_restraints 0
_refine_ls_restrained_S_all 1.039
_refine_ls_R_factor_all 0.0535
_refine_ls_R_factor_gt 0.0433
_refine_ls_shift/su_max 0.000
_refine_ls_shift/su_mean 0.000
_refine_ls_structure_factor_coef Fsqd
_refine_ls_weighting_details 'calc w=1/[\s^2^(Fo^2^)+(0.0554P)^2^+0.1936P] where P=(Fo^2^+2Fc^2^)/3'
_refine_ls_weighting_scheme calc
_refine_ls_wR_factor_gt 0.1109
_refine_ls_wR_factor_ref 0.1184
_reflns_number_gt 2246
_reflns_number_total 2737
_reflns_threshold_expression I>2\s(I)
_cod_data_source_file 27_17_1.cif
_cod_data_source_block shelxl
_cod_depositor_comments
;
The following automatic conversions were performed:

'_symmetry_cell_setting' value 'Triclinic' changed to 'triclinic'
according to
/home/andrius/struct/COD-crude-data/automatic-downloads/current/J-STAGE/lib/dictionaries/cif_core.dic
dictionary named 'cif_core.dic' version 2.4.2 from 2011-04-26.

Automatic conversion script
Id: cif_fix_values 6524 2018-11-02 12:15:13Z antanas 
;
_cod_original_cell_volume 856.4(2)
_cod_database_code 1551717

loop_
_symmetry_equiv_pos_as_xyz
'x, y, z'
'-x, -y, -z'

loop_
_atom_site_label
_atom_site_type_symbol
_atom_site_fract_x
_atom_site_fract_y
_atom_site_fract_z
_atom_site_U_iso_or_equiv
_atom_site_adp_type
_atom_site_occupancy
_atom_site_symmetry_multiplicity
_atom_site_calc_flag
_atom_site_refinement_flags
N1 N 0.1757(4) 0.0580(3) -0.36219(16) 0.0902(7) Uani 1 1 d .
O2 O 0.2080(3) -0.0116(2) -0.29143(13) 0.0913(6) Uani 1 1 d .
C3 C 0.4337(5) -0.0069(2) -0.25900(18) 0.0740(6) Uani 1 1 d .
C4 C 0.5467(4) 0.0633(2) -0.30439(19) 0.0736(6) Uani 1 1 d .
H4 H 0.7029 0.0835 -0.2950 0.088 Uiso 1 1 calc R
C5 C 0.3811(4) 0.1008(2) -0.36962(16) 0.0661(6) Uani 1 1 d .
C6 C 0.4086(4) 0.1769(2) -0.43929(16) 0.0660(6) Uani 1 1 d .
C7 C 0.2295(5) 0.1835(3) -0.50822(19) 0.0831(7) Uani 1 1 d .
H7 H 0.0899 0.1393 -0.5101 0.100 Uiso 1 1 calc R
C8 C 0.2542(5) 0.2542(3) -0.5738(2) 0.0914(8) Uani 1 1 d .
H8 H 0.1326 0.2588 -0.6196 0.110 Uiso 1 1 calc R
C9 C 0.4591(5) 0.3171(3) -0.57076(19) 0.0841(7) Uani 1 1 d .
C10 C 0.6393(5) 0.3119(3) -0.5053(2) 0.0940(8) Uani 1 1 d .
H10 H 0.7785 0.3555 -0.5048 0.113 Uiso 1 1 calc R
C11 C 0.6137(5) 0.2413(3) -0.4395(2) 0.0850(7) Uani 1 1 d .
H11 H 0.7371 0.2370 -0.3944 0.102 Uiso 1 1 calc R
F12 F 0.4844(4) 0.38513(19) -0.63648(13) 0.1171(6) Uani 1 1 d .
C13 C 0.4973(5) -0.0784(3) -0.1843(2) 0.0874(8) Uani 1 1 d .
H13A H 0.5507 -0.1669 -0.2128 0.105 Uiso 1 1 calc R
H13B H 0.3627 -0.0932 -0.1570 0.105 Uiso 1 1 calc R
C14 C 0.6797(4) -0.0011(2) -0.10657(19) 0.0766(7) Uani 1 1 d .
H14A H 0.7276 -0.0555 -0.0631 0.092 Uiso 1 1 calc R
H14B H 0.8114 0.0220 -0.1327 0.092 Uiso 1 1 calc R
O15 O 0.5781(2) 0.12194(14) -0.05826(11) 0.0667(4) Uani 1 1 d .
S16 S 0.74261(9) 0.24168(6) 0.00953(4) 0.0640(2) Uani 1 1 d .
O17 O 0.5928(3) 0.32930(16) 0.05970(12) 0.0748(5) Uani 1 1 d .
O18 O 0.9196(3) 0.18412(18) 0.05968(12) 0.0822(5) Uani 1 1 d .
C19 C 0.8561(3) 0.3177(2) -0.06837(16) 0.0608(5) Uani 1 1 d .
C20 C 1.0579(4) 0.2740(2) -0.10141(18) 0.0716(6) Uani 1 1 d .
H20 H 1.1388 0.2085 -0.0791 0.086 Uiso 1 1 calc R
C21 C 1.1349(4) 0.3288(3) -0.16701(19) 0.0790(7) Uani 1 1 d .
H21 H 1.2681 0.2985 -0.1900 0.095 Uiso 1 1 calc R
C22 C 1.0213(4) 0.4280(3) -0.20046(18) 0.0749(6) Uani 1 1 d .
C23 C 0.8223(4) 0.4718(2) -0.16485(18) 0.0755(6) Uani 1 1 d .
H23 H 0.7439 0.5393 -0.1857 0.091 Uiso 1 1 calc R
C24 C 0.7396(4) 0.4173(2) -0.09942(16) 0.0657(6) Uani 1 1 d .
H24 H 0.6064 0.4474 -0.0764 0.079 Uiso 1 1 calc R
C25 C 1.1125(6) 0.4884(3) -0.2721(2) 0.1060(10) Uani 1 1 d .
H25A H 1.2731 0.4760 -0.2694 0.159 Uiso 1 1 calc R
H25B H 1.0863 0.5838 -0.2583 0.159 Uiso 1 1 calc R
H25C H 1.0360 0.4437 -0.3342 0.159 Uiso 1 1 calc R

loop_
_atom_site_aniso_label
_atom_site_aniso_U_11
_atom_site_aniso_U_22
_atom_site_aniso_U_33
_atom_site_aniso_U_23
_atom_site_aniso_U_13
_atom_site_aniso_U_12
N1 0.0784(15) 0.1133(17) 0.0835(14) 0.0366(13) 0.0088(12) -0.0108(12)
O2 0.0826(13) 0.1058(14) 0.0909(12) 0.0359(11) 0.0143(10) -0.0137(10)
C3 0.0809(17) 0.0617(13) 0.0776(15) 0.0137(11) 0.0139(13) 0.0025(11)
C4 0.0666(14) 0.0685(14) 0.0890(16) 0.0243(12) 0.0162(13) 0.0042(11)
C5 0.0622(14) 0.0652(13) 0.0669(13) 0.0080(10) 0.0137(11) 0.0031(10)
C6 0.0664(14) 0.0625(12) 0.0663(13) 0.0082(10) 0.0167(11) 0.0065(10)
C7 0.0718(16) 0.0926(18) 0.0863(17) 0.0260(14) 0.0119(14) 0.0004(13)
C8 0.091(2) 0.105(2) 0.0819(17) 0.0331(16) 0.0066(15) 0.0100(16)
C9 0.105(2) 0.0757(16) 0.0767(16) 0.0200(13) 0.0292(16) 0.0108(14)
C10 0.089(2) 0.097(2) 0.101(2) 0.0305(17) 0.0248(18) -0.0089(15)
C11 0.0758(17) 0.0933(18) 0.0881(17) 0.0282(15) 0.0125(14) -0.0052(14)
F12 0.1553(17) 0.1127(13) 0.1009(12) 0.0490(11) 0.0395(12) 0.0064(12)
C13 0.111(2) 0.0614(14) 0.0927(18) 0.0239(13) 0.0189(16) 0.0036(14)
C14 0.0830(16) 0.0617(13) 0.0914(16) 0.0274(12) 0.0177(14) 0.0248(12)
O15 0.0621(9) 0.0593(8) 0.0833(10) 0.0238(7) 0.0151(8) 0.0144(7)
S16 0.0588(4) 0.0671(4) 0.0721(4) 0.0260(3) 0.0134(3) 0.0183(3)
O17 0.0753(10) 0.0751(10) 0.0810(10) 0.0235(8) 0.0278(8) 0.0222(8)
O18 0.0709(10) 0.0966(12) 0.0869(11) 0.0421(10) 0.0017(9) 0.0253(9)
C19 0.0519(11) 0.0621(12) 0.0693(12) 0.0176(10) 0.0107(10) 0.0110(9)
C20 0.0524(12) 0.0790(15) 0.0862(16) 0.0229(13) 0.0166(12) 0.0172(11)
C21 0.0554(13) 0.0920(17) 0.0856(16) 0.0095(14) 0.0231(13) 0.0052(12)
C22 0.0723(15) 0.0816(16) 0.0697(14) 0.0164(12) 0.0152(12) -0.0089(12)
C23 0.0735(15) 0.0736(14) 0.0857(16) 0.0316(13) 0.0126(13) 0.0080(12)
C24 0.0578(12) 0.0663(13) 0.0788(14) 0.0261(11) 0.0156(11) 0.0143(10)
C25 0.108(2) 0.128(3) 0.0859(18) 0.0306(18) 0.0271(17) -0.0229(19)

loop_
_atom_type_symbol
_atom_type_description
_atom_type_scat_dispersion_real
_atom_type_scat_dispersion_imag
_atom_type_scat_source
C C 0.0033 0.0016 'International Tables Vol C Tables 4.2.6.8 and 6.1.1.4'
H H 0.0000 0.0000 'International Tables Vol C Tables 4.2.6.8 and 6.1.1.4'
O O 0.0106 0.0060 'International Tables Vol C Tables 4.2.6.8 and 6.1.1.4'
N N 0.0061 0.0033 'International Tables Vol C Tables 4.2.6.8 and 6.1.1.4'
S S 0.1246 0.1234 'International Tables Vol C Tables 4.2.6.8 and 6.1.1.4'
F F 0.0171 0.0103 'International Tables Vol C Tables 4.2.6.8 and 6.1.1.4'

loop_
_geom_angle_atom_site_label_1
_geom_angle_atom_site_label_2
_geom_angle_atom_site_label_3
_geom_angle
_geom_angle_publ_flag
O15 S16 O17 103.65(9) yes
O15 S16 O18 108.56(10) yes
O15 S16 C19 103.39(9) yes
O17 S16 O18 119.81(11) yes
O17 S16 C19 110.35(10) yes
O18 S16 C19 109.66(10) yes
N1 O2 C3 108.71(19) yes
S16 O15 C14 118.11(13) yes
O2 N1 C5 105.4(2) yes
O2 C3 C4 109.2(2) yes
O2 C3 C13 115.4(2) yes
C4 C3 C13 135.4(3) no
C3 C4 C5 105.9(2) no
N1 C5 C4 110.8(2) yes
N1 C5 C6 119.5(2) yes
C4 C5 C6 129.8(2) no
C5 C6 C7 120.9(2) no
C5 C6 C11 121.2(2) no
C7 C6 C11 118.0(2) no
C6 C7 C8 121.2(3) no
C7 C8 C9 118.8(3) no
F12 C9 C8 118.8(3) yes
F12 C9 C10 119.3(3) yes
C8 C9 C10 122.0(3) no
C9 C10 C11 119.1(3) no
C6 C11 C10 121.0(3) no
C3 C13 C14 113.2(2) no
O15 C14 C13 106.3(2) yes
S16 C19 C20 120.13(17) yes
S16 C19 C24 119.29(16) yes
C20 C19 C24 120.5(2) no
C19 C20 C21 118.9(2) no
C20 C21 C22 122.1(2) no
C21 C22 C23 117.8(2) no
C21 C22 C25 121.0(2) no
C23 C22 C25 121.3(3) no
C22 C23 C24 121.3(2) no
C19 C24 C23 119.3(2) no
C3 C4 H4 127.00 no
C5 C4 H4 127.00 no
C6 C7 H7 119.00 no
C8 C7 H7 119.00 no
C7 C8 H8 121.00 no
C9 C8 H8 121.00 no
C9 C10 H10 120.00 no
C11 C10 H10 120.00 no
C6 C11 H11 119.00 no
C10 C11 H11 120.00 no
C3 C13 H13A 109.00 no
C3 C13 H13B 109.00 no
C14 C13 H13A 109.00 no
C14 C13 H13B 109.00 no
H13A C13 H13B 108.00 no
O15 C14 H14A 110.00 no
O15 C14 H14B 111.00 no
C13 C14 H14A 110.00 no
C13 C14 H14B 110.00 no
H14A C14 H14B 109.00 no
C19 C20 H20 121.00 no
C21 C20 H20 121.00 no
C20 C21 H21 119.00 no
C22 C21 H21 119.00 no
C22 C23 H23 119.00 no
C24 C23 H23 119.00 no
C19 C24 H24 120.00 no
C23 C24 H24 120.00 no
C22 C25 H25A 109.00 no
C22 C25 H25B 110.00 no
C22 C25 H25C 109.00 no
H25A C25 H25B 109.00 no
H25A C25 H25C 109.00 no
H25B C25 H25C 109.00 no

loop_
_geom_bond_atom_site_label_1
_geom_bond_atom_site_label_2
_geom_bond_distance
_geom_bond_publ_flag
S16 O15 1.5838(16) yes
S16 O17 1.4167(18) yes
S16 O18 1.4242(19) yes
S16 C19 1.746(2) yes
F12 C9 1.356(4) yes
O2 N1 1.404(3) yes
O2 C3 1.355(3) yes
O15 C14 1.459(3) yes
N1 C5 1.316(3) yes
C3 C4 1.331(3) no
C3 C13 1.486(4) no
C4 C5 1.410(3) no
C5 C6 1.466(3) no
C6 C7 1.384(4) no
C6 C11 1.374(4) no
C7 C8 1.372(4) no
C8 C9 1.355(4) no
C9 C10 1.353(4) no
C10 C11 1.375(4) no
C13 C14 1.510(4) no
C19 C20 1.393(3) no
C19 C24 1.376(3) no
C20 C21 1.364(4) no
C21 C22 1.382(4) no
C22 C23 1.393(3) no
C22 C25 1.512(4) no
C23 C24 1.375(3) no
C4 H4 0.9300 no
C7 H7 0.9300 no
C8 H8 0.9300 no
C10 H10 0.9300 no
C11 H11 0.9300 no
C13 H13A 0.9700 no
C13 H13B 0.9700 no
C14 H14A 0.9700 no
C14 H14B 0.9700 no
C20 H20 0.9300 no
C21 H21 0.9300 no
C23 H23 0.9300 no
C24 H24 0.9300 no
C25 H25A 0.9600 no
C25 H25B 0.9600 no
C25 H25C 0.9600 no

loop_
_geom_contact_atom_site_label_1
_geom_contact_atom_site_label_2
_geom_contact_distance
_geom_contact_site_symmetry_2
_geom_contact_publ_flag
S16 H13B 3.0800 2_655 no
F12 C25 3.304(4) 2_764 no
F12 H13A 2.7000 2_654 no
F12 H25A 2.7400 2_764 no
O17 C22 3.398(3) 2_765 no
O17 C24 3.256(3) 2_665 no
O18 C14 3.157(3) 2_755 no
O15 H20 2.7700 1_455 no
O15 H14A 2.9100 2_655 no
O17 H24 2.5500 2_665 no
O17 H24 2.6100 . no
O18 H14B 2.8800 . no
O18 H20 2.6400 . no
O18 H14A 2.7600 . no
O18 H13B 2.6600 2_655 no
O18 H14A 2.4900 2_755 no
N1 C7 3.408(4) 2_554 no
N1 H7 2.5300 . no
N1 H7 2.6900 2_554 no
C4 C8 3.581(4) 2_654 no
C7 N1 3.408(4) 2_554 no
C8 C4 3.581(4) 2_654 no
C14 C20 3.540(3) . no
C14 O18 3.157(3) 2_755 no
C20 C14 3.540(3) . no
C22 O17 3.398(3) 2_765 no
C24 O17 3.256(3) 2_665 no
C25 F12 3.304(4) 2_764 no
C4 H14B 2.9300 . no
C4 H11 2.7900 . no
C5 H21 3.0600 1_455 no
C11 H4 2.9900 . no
C19 H14B 2.9100 . no
C20 H14B 2.8300 . no
C21 H24 3.0200 1_655 no
C24 H21 3.0200 1_455 no
H4 C11 2.9900 . no
H4 H11 2.4300 . no
H7 N1 2.5300 . no
H7 N1 2.6900 2_554 no
H11 C4 2.7900 . no
H11 H4 2.4300 . no
H13A F12 2.7000 2_654 no
H13B S16 3.0800 2_655 no
H13B O18 2.6600 2_655 no
H14A O18 2.7600 . no
H14A O15 2.9100 2_655 no
H14A O18 2.4900 2_755 no
H14B O18 2.8800 . no
H14B C4 2.9300 . no
H14B C19 2.9100 . no
H14B C20 2.8300 . no
H14B H20 2.5900 . no
H20 O15 2.7700 1_655 no
H20 O18 2.6400 . no
H20 H14B 2.5900 . no
H21 C5 3.0600 1_655 no
H21 C24 3.0200 1_655 no
H21 H25A 2.4000 . no
H23 H25B 2.5100 . no
H24 O17 2.6100 . no
H24 C21 3.0200 1_455 no
H24 O17 2.5500 2_665 no
H25A H21 2.4000 . no
H25A F12 2.7400 2_764 no
H25B H23 2.5100 . no

loop_
_geom_hbond_atom_site_label_D
_geom_hbond_atom_site_label_H
_geom_hbond_atom_site_label_A
_geom_hbond_distance_DH
_geom_hbond_distance_HA
_geom_hbond_distance_DA
_geom_hbond_angle_DHA
_geom_hbond_site_symmetry_A
_geom_hbond_publ_flag
C14 H14A O18 0.9700 2.4900 3.157(3) 126.00 2_755 yes
C24 H24 O17 0.9300 2.5500 3.256(3) 133.00 2_665 yes

loop_
_geom_torsion_atom_site_label_1
_geom_torsion_atom_site_label_2
_geom_torsion_atom_site_label_3
_geom_torsion_atom_site_label_4
_geom_torsion
_geom_torsion_publ_flag
O17 S16 C19 C20 158.77(18) no
O18 S16 C19 C20 24.7(2) no
O17 S16 O15 C14 -167.50(16) no
O18 S16 O15 C14 -39.10(18) no
C19 S16 O15 C14 77.30(17) no
O18 S16 C19 C24 -157.78(18) no
O17 S16 C19 C24 -23.7(2) no
O15 S16 C19 C20 -90.92(19) no
O15 S16 C19 C24 86.60(19) no
N1 O2 C3 C13 -179.1(2) no
C3 O2 N1 C5 0.2(3) no
N1 O2 C3 C4 0.8(3) no
S16 O15 C14 C13 -164.77(16) no
O2 N1 C5 C4 -1.1(3) no
O2 N1 C5 C6 179.2(2) no
C13 C3 C4 C5 178.4(3) no
O2 C3 C4 C5 -1.4(3) no
O2 C3 C13 C14 -138.9(2) no
C4 C3 C13 C14 41.3(4) no
C3 C4 C5 C6 -178.8(2) no
C3 C4 C5 N1 1.6(3) no
N1 C5 C6 C11 169.8(3) no
C4 C5 C6 C7 168.7(3) no
N1 C5 C6 C7 -11.6(4) no
C4 C5 C6 C11 -9.9(4) no
C5 C6 C11 C10 179.6(3) no
C7 C6 C11 C10 1.0(4) no
C5 C6 C7 C8 -179.8(3) no
C11 C6 C7 C8 -1.2(4) no
C6 C7 C8 C9 0.6(4) no
C7 C8 C9 C10 0.2(5) no
C7 C8 C9 F12 179.0(3) no
F12 C9 C10 C11 -179.2(3) no
C8 C9 C10 C11 -0.4(5) no
C9 C10 C11 C6 -0.2(4) no
C3 C13 C14 O15 66.3(3) no
S16 C19 C20 C21 175.7(2) no
C24 C19 C20 C21 -1.8(4) no
S16 C19 C24 C23 -176.37(18) no
C20 C19 C24 C23 1.2(3) no
C19 C20 C21 C22 1.2(4) no
C20 C21 C22 C23 0.1(4) no
C20 C21 C22 C25 179.1(3) no
C21 C22 C23 C24 -0.8(4) no
C25 C22 C23 C24 -179.8(2) no
C22 C23 C24 C19 0.1(4) no
